data_7133887
loop_
_publ_author_name
'Zargar, Irshad Ahmad'
'Rasool, Bisma'
'Bappa, S. K.'
'Mukherjee, Debaraj'

_publ_section_title
;
 Anomeric oxyacetamide assisted site-selective C-2 arylation and its
 application in <i>O</i>/<i>S</i> glycosylation of 2,3 eno-pyranoside.
;
_journal_issue 89
_journal_name_full 'Chemical communications (Cambridge, England)'
_journal_page_first 13040
_journal_page_last 13043
_journal_paper_doi 10.1039/d4cc04301d
_journal_volume 60
_journal_year 2024
_chemical_absolute_configuration ,
_chemical_formula_sum 'C2.4 H2.67 F0.13 N0.13 O0.93'
_chemical_formula_weight 50.85
_space_group_crystal_system orthorhombic
_space_group_IT_number 19
_space_group_name_Hall 'P 2ac 2ab'
_space_group_name_H-M_alt 'P 21 21 21'
_atom_sites_solution_hydrogens mixed
_audit_creation_method SHELXL-2018/3
_audit_update_record
;
2024-08-16 deposited with the CCDC.	2024-10-09 downloaded from the CCDC.
;
_cell_angle_alpha 90
_cell_angle_beta 90
_cell_angle_gamma 90
_cell_formula_units_Z 30
_cell_length_a 5.1122(10)
_cell_length_b 13.527(3)
_cell_length_c 26.011(6)
_cell_measurement_reflns_used 9655
_cell_measurement_temperature 100(2)
_cell_measurement_theta_max 25.07
_cell_measurement_theta_min 2.79
_cell_volume 1798.7(7)
_computing_cell_refinement 'Bruker SAINT'
_computing_data_collection 'Bruker APEX2'
_computing_data_reduction 'Bruker SAINT'
_computing_molecular_graphics 'Bruker SHELXTL'
_computing_publication_material 'Bruker SHELXTL'
_computing_structure_refinement 'SHELXL-2018/3 (Sheldrick, 2018)'
_computing_structure_solution 'SHELXT 2014/5 (Sheldrick, 2014)'
_diffrn_ambient_temperature 100(2)
_diffrn_measured_fraction_theta_full 0.996
_diffrn_measured_fraction_theta_max 0.996
_diffrn_measurement_device_type 'Bruker APEX-II CCD'
_diffrn_measurement_method '\f and \w scans'
_diffrn_radiation_type MoK\a
_diffrn_radiation_wavelength 0.71073
_diffrn_reflns_av_R_equivalents 0.0690
_diffrn_reflns_av_unetI/netI 0.0264
_diffrn_reflns_Laue_measured_fraction_full 0.996
_diffrn_reflns_Laue_measured_fraction_max 0.996
_diffrn_reflns_limit_h_max 6
_diffrn_reflns_limit_h_min -6
_diffrn_reflns_limit_k_max 16
_diffrn_reflns_limit_k_min -16
_diffrn_reflns_limit_l_max 31
_diffrn_reflns_limit_l_min -31
_diffrn_reflns_number 42680
_diffrn_reflns_point_group_measured_fraction_full 0.996
_diffrn_reflns_point_group_measured_fraction_max 0.996
_diffrn_reflns_theta_full 25.116
_diffrn_reflns_theta_max 25.116
_diffrn_reflns_theta_min 2.172
_exptl_absorpt_coefficient_mu 0.115
_exptl_absorpt_correction_type none
_exptl_crystal_colour ,
_exptl_crystal_density_diffrn 1.408
_exptl_crystal_description ,
_exptl_crystal_F_000 800
_refine_diff_density_max 0.182
_refine_diff_density_min -0.199
_refine_diff_density_rms 0.052
_refine_ls_abs_structure_details
;
 Flack x determined using 1246 quotients [(I+)-(I-)]/[(I+)+(I-)]
 (Parsons, Flack and Wagner, Acta Cryst. B69 (2013) 249-259).
;
_refine_ls_abs_structure_Flack 0.1(3)
_refine_ls_extinction_method none
_refine_ls_goodness_of_fit_ref 1.068
_refine_ls_hydrogen_treatment mixed
_refine_ls_matrix_type full
_refine_ls_number_parameters 250
_refine_ls_number_reflns 3191
_refine_ls_number_restraints 0
_refine_ls_restrained_S_all 1.068
_refine_ls_R_factor_all 0.0291
_refine_ls_R_factor_gt 0.0283
_refine_ls_shift/su_max 0.001
_refine_ls_shift/su_mean 0.000
_refine_ls_structure_factor_coef Fsqd
_refine_ls_weighting_details 'w=1/[\s^2^(Fo^2^)+(0.0442P)^2^+0.2839P] where P=(Fo^2^+2Fc^2^)/3'
_refine_ls_weighting_scheme calc
_refine_ls_wR_factor_gt 0.0731
_refine_ls_wR_factor_ref 0.0735
_reflns_Friedel_coverage 0.686
_reflns_Friedel_fraction_full 0.995
_reflns_Friedel_fraction_max 0.995
_reflns_number_gt 3123
_reflns_number_total 3191
_reflns_threshold_expression 'I > 2\s(I)'
_cod_data_source_file d4cc04301d2.cif
_cod_data_source_block mo_IRSHAD_IIIM_0m_a
_cod_depositor_comments 'Adding full bibliography for 7133887.cif.'
_cod_original_formula_sum 'C2.40 H2.67 F0.13 N0.13 O0.93'
_cod_database_code 7133887
_shelx_shelxl_version_number 2018/3
_shelx_space_group_comment
;
The symmetry employed for this shelxl refinement is uniquely defined
by the following loop, which should always be used as a source of
symmetry information in preference to the above space-group names.
They are only intended as comments.
;

loop_
_space_group_symop_operation_xyz
'x, y, z'
'-x+1/2, -y, z+1/2'
'-x, y+1/2, -z+1/2'
'x+1/2, -y+1/2, -z'

loop_
_atom_site_label
_atom_site_type_symbol
_atom_site_fract_x
_atom_site_fract_y
_atom_site_fract_z
_atom_site_U_iso_or_equiv
_atom_site_adp_type
_atom_site_occupancy
_atom_site_site_symmetry_order
_atom_site_calc_flag
_atom_site_refinement_flags_posn
_atom_site_refinement_flags_adp
_atom_site_refinement_flags_occupancy
_atom_site_disorder_assembly
_atom_site_disorder_group
F1 F 1.2837(3) 0.95219(9) 0.57636(5) 0.0434(4) Uani 1 1 d . . . . .
O1 O 0.7271(3) 0.43709(9) 0.65311(5) 0.0211(3) Uani 1 1 d . . . . .
O2 O 0.4386(2) 0.42161(9) 0.52594(5) 0.0221(3) Uani 1 1 d . . . . .
O3 O 0.6667(3) 0.31300(11) 0.47853(5) 0.0297(3) Uani 1 1 d . . . . .
O4 O 0.2674(3) 0.34429(9) 0.68092(5) 0.0252(3) Uani 1 1 d . . . . .
O5 O 0.0071(3) 0.21319(11) 0.66955(6) 0.0347(4) Uani 1 1 d . . . . .
O6 O 0.7015(3) 0.60226(9) 0.68054(5) 0.0198(3) Uani 1 1 d . . . . .
O7 O 0.2671(3) 0.56910(10) 0.73593(5) 0.0260(3) Uani 1 1 d . . . . .
N1 N 0.7072(3) 0.57700(13) 0.73264(6) 0.0219(3) Uani 1 1 d . . . . .
H1 H 0.859(5) 0.5766(18) 0.7456(10) 0.033 Uiso 1 1 d . U . . .
C1 C 0.9844(4) 0.67203(14) 0.59240(7) 0.0211(4) Uani 1 1 d . . . . .
C2 C 1.1941(4) 0.70286(15) 0.62265(7) 0.0246(4) Uani 1 1 d . . . . .
H2 H 1.266878 0.659060 0.647357 0.029 Uiso 1 1 calc R U . . .
C3 C 1.2971(4) 0.79695(16) 0.61693(8) 0.0295(5) Uani 1 1 d . . . . .
H3 H 1.443017 0.817721 0.636797 0.035 Uiso 1 1 calc R U . . .
C4 C 1.1834(5) 0.85938(14) 0.58192(8) 0.0296(5) Uani 1 1 d . . . . .
C5 C 0.9740(4) 0.83280(15) 0.55198(7) 0.0289(4) Uani 1 1 d . . . . .
H5 H 0.898775 0.878067 0.528294 0.035 Uiso 1 1 calc R U . . .
C6 C 0.8759(4) 0.73811(14) 0.55732(7) 0.0243(4) Uani 1 1 d . . . . .
H6 H 0.732156 0.717803 0.536727 0.029 Uiso 1 1 calc R U . . .
C7 C 0.8699(4) 0.57189(13) 0.59780(7) 0.0198(4) Uani 1 1 d . . . . .
C8 C 0.7937(4) 0.51710(14) 0.55808(7) 0.0214(4) Uani 1 1 d . . . . .
H8 H 0.836331 0.538796 0.524369 0.026 Uiso 1 1 calc R U . . .
C9 C 0.6433(4) 0.42247(14) 0.56414(7) 0.0210(4) Uani 1 1 d . . . . .
H9 H 0.760997 0.363955 0.559988 0.025 Uiso 1 1 calc R U . . .
C10 C 0.5178(4) 0.42294(13) 0.61704(7) 0.0202(4) Uani 1 1 d . . . . .
H10 H 0.391029 0.479018 0.619624 0.024 Uiso 1 1 calc R U . . .
C11 C 0.8453(4) 0.53016(13) 0.65138(7) 0.0187(4) Uani 1 1 d . . . . .
H11 H 1.024648 0.524459 0.666448 0.022 Uiso 1 1 calc R U . . .
C12 C 0.4803(4) 0.36592(12) 0.48344(7) 0.0192(4) Uani 1 1 d . . . . .
C13 C 0.3838(4) 0.32762(14) 0.63137(7) 0.0239(4) Uani 1 1 d . . . . .
H13A H 0.248116 0.310609 0.605704 0.029 Uiso 1 1 calc R U . . .
H13B H 0.512014 0.272858 0.633098 0.029 Uiso 1 1 calc R U . . .
C14 C 0.0762(4) 0.28189(14) 0.69532(8) 0.0240(4) Uani 1 1 d . . . . .
C15 C 0.4807(4) 0.56327(13) 0.75707(7) 0.0198(4) Uani 1 1 d . . . . .
C16 C 0.2671(4) 0.37962(15) 0.44522(8) 0.0271(4) Uani 1 1 d . . . . .
H16A H 0.318093 0.349330 0.412497 0.041 Uiso 1 1 calc R U . . .
H16B H 0.235625 0.450396 0.440070 0.041 Uiso 1 1 calc R U . . .
H16C H 0.106891 0.348154 0.457907 0.041 Uiso 1 1 calc R U . . .
C17 C -0.0325(5) 0.30910(16) 0.74672(9) 0.0356(5) Uani 1 1 d . . . . .
H17A H -0.223858 0.305156 0.745683 0.053 Uiso 1 1 calc R U . . .
H17B H 0.020536 0.376677 0.755421 0.053 Uiso 1 1 calc R U . . .
H17C H 0.034439 0.263298 0.772783 0.053 Uiso 1 1 calc R U . . .
C18 C 0.5099(5) 0.54041(16) 0.81342(7) 0.0302(5) Uani 1 1 d . . . . .
H18A H 0.695020 0.544003 0.823016 0.045 Uiso 1 1 calc R U . . .
H18B H 0.443503 0.473756 0.820338 0.045 Uiso 1 1 calc R U . . .
H18C H 0.410107 0.588591 0.833601 0.045 Uiso 1 1 calc R U . . .

loop_
_atom_site_aniso_label
_atom_site_aniso_U_11
_atom_site_aniso_U_22
_atom_site_aniso_U_33
_atom_site_aniso_U_23
_atom_site_aniso_U_13
_atom_site_aniso_U_12
F1 0.0644(10) 0.0302(6) 0.0355(7) 0.0040(5) -0.0009(7) -0.0212(7)
O1 0.0233(7) 0.0194(6) 0.0206(6) 0.0009(5) -0.0040(5) -0.0027(6)
O2 0.0212(7) 0.0248(6) 0.0201(6) -0.0053(5) -0.0042(5) 0.0030(6)
O3 0.0285(7) 0.0353(7) 0.0254(7) -0.0076(6) 0.0001(6) 0.0073(6)
O4 0.0282(7) 0.0245(6) 0.0228(7) -0.0024(5) 0.0027(6) -0.0046(6)
O5 0.0430(9) 0.0283(7) 0.0328(8) -0.0025(6) 0.0048(7) -0.0131(7)
O6 0.0219(7) 0.0230(6) 0.0146(6) -0.0001(5) 0.0005(5) 0.0021(5)
O7 0.0182(7) 0.0351(7) 0.0248(7) -0.0027(6) -0.0014(6) 0.0006(6)
N1 0.0182(8) 0.0325(8) 0.0150(8) -0.0003(6) -0.0030(6) -0.0009(7)
C1 0.0206(9) 0.0246(9) 0.0181(8) -0.0018(7) 0.0053(8) -0.0010(8)
C2 0.0252(10) 0.0274(9) 0.0211(9) -0.0005(7) 0.0009(8) -0.0005(8)
C3 0.0294(11) 0.0328(10) 0.0264(10) -0.0049(8) 0.0000(9) -0.0084(9)
C4 0.0403(12) 0.0238(9) 0.0245(10) -0.0015(8) 0.0073(9) -0.0099(9)
C5 0.0357(11) 0.0282(10) 0.0227(9) 0.0042(8) 0.0022(9) 0.0005(9)
C6 0.0255(10) 0.0274(9) 0.0199(9) 0.0003(8) 0.0004(8) -0.0042(8)
C7 0.0163(8) 0.0229(9) 0.0201(9) 0.0000(7) 0.0013(7) 0.0021(8)
C8 0.0195(9) 0.0271(9) 0.0174(9) 0.0004(7) 0.0000(7) 0.0005(8)
C9 0.0188(9) 0.0239(9) 0.0204(9) -0.0034(7) -0.0027(7) 0.0017(8)
C10 0.0197(9) 0.0208(9) 0.0201(9) -0.0020(7) -0.0025(8) -0.0006(8)
C11 0.0175(9) 0.0201(8) 0.0185(9) -0.0019(7) 0.0007(7) 0.0003(7)
C12 0.0208(9) 0.0181(8) 0.0187(9) -0.0004(7) 0.0018(8) -0.0029(7)
C13 0.0266(10) 0.0222(9) 0.0231(9) -0.0035(8) 0.0006(8) -0.0034(8)
C14 0.0261(10) 0.0208(9) 0.0252(10) 0.0054(8) -0.0022(8) -0.0002(8)
C15 0.0219(9) 0.0172(8) 0.0202(9) -0.0031(7) -0.0012(8) 0.0004(8)
C16 0.0291(11) 0.0292(9) 0.0230(9) -0.0023(8) -0.0043(9) 0.0015(9)
C17 0.0446(13) 0.0306(10) 0.0315(11) 0.0025(9) 0.0103(10) -0.0005(10)
C18 0.0344(11) 0.0364(11) 0.0198(9) 0.0020(8) 0.0021(9) 0.0025(10)

loop_
_atom_type_symbol
_atom_type_description
_atom_type_scat_dispersion_real
_atom_type_scat_dispersion_imag
_atom_type_scat_source
C C 0.0033 0.0016 'International Tables Vol C Tables 4.2.6.8 and 6.1.1.4'
H H 0.0000 0.0000 'International Tables Vol C Tables 4.2.6.8 and 6.1.1.4'
F F 0.0171 0.0103 'International Tables Vol C Tables 4.2.6.8 and 6.1.1.4'
N N 0.0061 0.0033 'International Tables Vol C Tables 4.2.6.8 and 6.1.1.4'
O O 0.0106 0.0060 'International Tables Vol C Tables 4.2.6.8 and 6.1.1.4'

loop_
_geom_angle_atom_site_label_1
_geom_angle_atom_site_label_2
_geom_angle_atom_site_label_3
_geom_angle
_geom_angle_site_symmetry_1
_geom_angle_site_symmetry_3
_geom_angle_publ_flag
C11 O1 C10 114.93(13) . . ?
C12 O2 C9 116.90(14) . . ?
C14 O4 C13 116.90(15) . . ?
N1 O6 C11 109.57(13) . . ?
C15 N1 O6 118.53(15) . . ?
C15 N1 H1 127.3(17) . . ?
O6 N1 H1 114.0(18) . . ?
C6 C1 C2 118.96(18) . . ?
C6 C1 C7 119.45(18) . . ?
C2 C1 C7 121.57(17) . . ?
C3 C2 C1 120.44(19) . . ?
C3 C2 H2 119.8 . . ?
C1 C2 H2 119.8 . . ?
C4 C3 C2 118.4(2) . . ?
C4 C3 H3 120.8 . . ?
C2 C3 H3 120.8 . . ?
F1 C4 C3 118.6(2) . . ?
F1 C4 C5 118.32(19) . . ?
C3 C4 C5 123.12(19) . . ?
C4 C5 C6 117.96(19) . . ?
C4 C5 H5 121.0 . . ?
C6 C5 H5 121.0 . . ?
C5 C6 C1 121.07(19) . . ?
C5 C6 H6 119.5 . . ?
C1 C6 H6 119.5 . . ?
C8 C7 C1 123.45(17) . . ?
C8 C7 C11 118.99(17) . . ?
C1 C7 C11 117.54(16) . . ?
C7 C8 C9 122.93(17) . . ?
C7 C8 H8 118.5 . . ?
C9 C8 H8 118.5 . . ?
O2 C9 C8 107.81(15) . . ?
O2 C9 C10 108.52(15) . . ?
C8 C9 C10 107.94(15) . . ?
O2 C9 H9 110.8 . . ?
C8 C9 H9 110.8 . . ?
C10 C9 H9 110.8 . . ?
O1 C10 C13 106.93(14) . . ?
O1 C10 C9 106.13(15) . . ?
C13 C10 C9 114.37(15) . . ?
O1 C10 H10 109.8 . . ?
C13 C10 H10 109.8 . . ?
C9 C10 H10 109.8 . . ?
O1 C11 O6 111.89(14) . . ?
O1 C11 C7 113.75(14) . . ?
O6 C11 C7 106.03(14) . . ?
O1 C11 H11 108.3 . . ?
O6 C11 H11 108.3 . . ?
C7 C11 H11 108.3 . . ?
O3 C12 O2 122.95(17) . . ?
O3 C12 C16 125.89(17) . . ?
O2 C12 C16 111.16(16) . . ?
O4 C13 C10 106.01(14) . . ?
O4 C13 H13A 110.5 . . ?
C10 C13 H13A 110.5 . . ?
O4 C13 H13B 110.5 . . ?
C10 C13 H13B 110.5 . . ?
H13A C13 H13B 108.7 . . ?
O5 C14 O4 123.03(19) . . ?
O5 C14 C17 125.55(19) . . ?
O4 C14 C17 111.42(17) . . ?
O7 C15 N1 123.44(16) . . ?
O7 C15 C18 122.58(18) . . ?
N1 C15 C18 113.98(18) . . ?
C12 C16 H16A 109.5 . . ?
C12 C16 H16B 109.5 . . ?
H16A C16 H16B 109.5 . . ?
C12 C16 H16C 109.5 . . ?
H16A C16 H16C 109.5 . . ?
H16B C16 H16C 109.5 . . ?
C14 C17 H17A 109.5 . . ?
C14 C17 H17B 109.5 . . ?
H17A C17 H17B 109.5 . . ?
C14 C17 H17C 109.5 . . ?
H17A C17 H17C 109.5 . . ?
H17B C17 H17C 109.5 . . ?
C15 C18 H18A 109.5 . . ?
C15 C18 H18B 109.5 . . ?
H18A C18 H18B 109.5 . . ?
C15 C18 H18C 109.5 . . ?
H18A C18 H18C 109.5 . . ?
H18B C18 H18C 109.5 . . ?

loop_
_geom_bond_atom_site_label_1
_geom_bond_atom_site_label_2
_geom_bond_distance
_geom_bond_site_symmetry_2
_geom_bond_publ_flag
F1 C4 1.364(2) . ?
O1 C11 1.397(2) . ?
O1 C10 1.436(2) . ?
O2 C12 1.355(2) . ?
O2 C9 1.443(2) . ?
O3 C12 1.199(2) . ?
O4 C14 1.344(2) . ?
O4 C13 1.437(2) . ?
O5 C14 1.199(2) . ?
O6 N1 1.398(2) . ?
O6 C11 1.438(2) . ?
O7 C15 1.225(2) . ?
N1 C15 1.334(3) . ?
N1 H1 0.85(3) . ?
C1 C6 1.392(3) . ?
C1 C2 1.394(3) . ?
C1 C7 1.482(3) . ?
C2 C3 1.385(3) . ?
C2 H2 0.9500 . ?
C3 C4 1.371(3) . ?
C3 H3 0.9500 . ?
C4 C5 1.372(3) . ?
C5 C6 1.383(3) . ?
C5 H5 0.9500 . ?
C6 H6 0.9500 . ?
C7 C8 1.330(3) . ?
C7 C11 1.509(2) . ?
C8 C9 1.501(3) . ?
C8 H8 0.9500 . ?
C9 C10 1.518(3) . ?
C9 H9 1.0000 . ?
C10 C13 1.507(3) . ?
C10 H10 1.0000 . ?
C11 H11 1.0000 . ?
C12 C16 1.487(3) . ?
C13 H13A 0.9900 . ?
C13 H13B 0.9900 . ?
C14 C17 1.494(3) . ?
C15 C18 1.506(3) . ?
C16 H16A 0.9800 . ?
C16 H16B 0.9800 . ?
C16 H16C 0.9800 . ?
C17 H17A 0.9800 . ?
C17 H17B 0.9800 . ?
C17 H17C 0.9800 . ?
C18 H18A 0.9800 . ?
C18 H18B 0.9800 . ?
C18 H18C 0.9800 . ?
